data_7705650
loop_
_publ_author_name
'Dutschke, Patrick D.'
'Bente, Stefanie'
'Daniliuc, Constantin G.'
'Kinas, Jenny'
'Hepp, Alexander'
'Hahn, F. Ekkehardt'

_publ_section_title
;
 Chemoselective synthesis of heterobimetallic bis-NHC complexes.
;
_journal_issue 41
_journal_name_full 'Dalton transactions (Cambridge, England : 2003)'
_journal_page_first 14388
_journal_page_last 14392
_journal_paper_doi 10.1039/d0dt03369c
_journal_volume 49
_journal_year 2020
_chemical_formula_sum 'C51 H50 Cl2 F6 I N6 O2 P3 Pd'
_chemical_formula_weight 1290.08
_space_group_crystal_system monoclinic
_space_group_IT_number 14
_space_group_name_Hall '-P 2yn'
_space_group_name_H-M_alt 'P 1 21/n 1'
_atom_sites_solution_hydrogens geom
_audit_creation_method SHELXL-2014/7
_audit_update_record
;
2020-06-05 deposited with the CCDC.	2020-10-09 downloaded from the CCDC.
;
_cell_angle_alpha 90
_cell_angle_beta 101.367(5)
_cell_angle_gamma 90
_cell_formula_units_Z 4
_cell_length_a 14.3613(8)
_cell_length_b 20.3225(8)
_cell_length_c 18.2235(8)
_cell_measurement_reflns_used 9966
_cell_measurement_temperature 100(2)
_cell_measurement_theta_max 31.4825
_cell_measurement_theta_min 2.2815
_cell_volume 5214.3(4)
_computing_cell_refinement 'Bruker SAINT'
_computing_data_collection 'Bruker APEX3'
_computing_data_reduction 'Bruker SAINT'
_computing_molecular_graphics 'Bruker SHELXTL'
_computing_publication_material 'Bruker SHELXTL'
_computing_structure_refinement 'SHELXL-2014/7 (Sheldrick, 2014)'
_computing_structure_solution 'SHELXT-2014/5 (Sheldrick, 2014)'
_diffrn_ambient_temperature 100(2)
_diffrn_measured_fraction_theta_full 1.000
_diffrn_measured_fraction_theta_max 0.970
_diffrn_measurement_device_type 'Bruker APEX-II CCD'
_diffrn_measurement_method 'Omega and Phi scans'
_diffrn_radiation_monochromator 'Goebel mirror'
_diffrn_radiation_source microsource
_diffrn_radiation_type MoK\a
_diffrn_radiation_wavelength 0.71073
_diffrn_reflns_av_R_equivalents 0.0587
_diffrn_reflns_av_unetI/netI 0.0405
_diffrn_reflns_Laue_measured_fraction_full 1.000
_diffrn_reflns_Laue_measured_fraction_max 0.970
_diffrn_reflns_limit_h_max 20
_diffrn_reflns_limit_h_min -20
_diffrn_reflns_limit_k_max 29
_diffrn_reflns_limit_k_min -29
_diffrn_reflns_limit_l_max 26
_diffrn_reflns_limit_l_min -26
_diffrn_reflns_number 97532
_diffrn_reflns_point_group_measured_fraction_full 1.000
_diffrn_reflns_point_group_measured_fraction_max 0.970
_diffrn_reflns_theta_full 25.242
_diffrn_reflns_theta_max 31.612
_diffrn_reflns_theta_min 1.760
_exptl_absorpt_coefficient_mu 1.211
_exptl_absorpt_correction_T_max 0.2119
_exptl_absorpt_correction_T_min 0.1676
_exptl_absorpt_correction_type multi-scan
_exptl_absorpt_process_details
; 
 Multi-scan correction included in APEX2 package (Bruker AXS, 2012)
;
_exptl_crystal_colour colourless
_exptl_crystal_density_diffrn 1.643
_exptl_crystal_description prism
_exptl_crystal_F_000 2584
_exptl_crystal_size_max 0.235
_exptl_crystal_size_mid 0.159
_exptl_crystal_size_min 0.105
_refine_diff_density_max 1.008
_refine_diff_density_min -1.345
_refine_diff_density_rms 0.098
_refine_ls_extinction_method none
_refine_ls_goodness_of_fit_ref 1.034
_refine_ls_hydrogen_treatment constr
_refine_ls_matrix_type full
_refine_ls_number_parameters 652
_refine_ls_number_reflns 16999
_refine_ls_number_restraints 0
_refine_ls_restrained_S_all 1.034
_refine_ls_R_factor_all 0.0416
_refine_ls_R_factor_gt 0.0317
_refine_ls_shift/su_max 0.003
_refine_ls_shift/su_mean 0.000
_refine_ls_structure_factor_coef Fsqd
_refine_ls_weighting_details 'w=1/[\s^2^(Fo^2^)+(0.0313P)^2^+4.0522P] where P=(Fo^2^+2Fc^2^)/3'
_refine_ls_weighting_scheme calc
_refine_ls_wR_factor_gt 0.0746
_refine_ls_wR_factor_ref 0.0797
_reflns_Friedel_coverage 0.000
_reflns_number_gt 14188
_reflns_number_total 16999
_reflns_threshold_expression 'I > 2\s(I)'
_cod_data_source_file d0dt03369c2.cif
_cod_data_source_block pd060319_0m
_cod_depositor_comments
;
The following automatic conversions were performed:

data item '_exptl_absorpt_correction_type' value 'multi-Scan' was
changed to 'multi-scan' in accordance with the
/home/data/users/saulius/crontab/automatic-downloads/rss-feeds/RSC/lib/dictionaries/cif_core.dic
dictionary named 'cif_core.dic' version 2.4.2 last updated on
2011-04-26.

Automatic conversion script
Id: cif_fix_values 7556 2019-12-06 15:28:31Z antanas 

 Adding full bibliography for 7705647--7705651.cif.
;
_cod_original_sg_symbol_H-M 'P 21/n'
_cod_database_code 7705650
_shelx_shelxl_version_number 2014/7
_shelx_space_group_comment
;
The symmetry employed for this shelxl refinement is uniquely defined
by the following loop, which should always be used as a source of
symmetry information in preference to the above space-group names.
They are only intended as comments.
;
_shelx_estimated_absorpt_t_min 0.764
_shelx_estimated_absorpt_t_max 0.883

loop_
_space_group_symop_operation_xyz
'x, y, z'
'-x+1/2, y+1/2, -z+1/2'
'-x, -y, -z'
'x-1/2, -y-1/2, z-1/2'

loop_
_atom_site_label
_atom_site_type_symbol
_atom_site_fract_x
_atom_site_fract_y
_atom_site_fract_z
_atom_site_U_iso_or_equiv
_atom_site_adp_type
_atom_site_occupancy
_atom_site_site_symmetry_order
_atom_site_calc_flag
_atom_site_refinement_flags_posn
_atom_site_refinement_flags_adp
_atom_site_refinement_flags_occupancy
_atom_site_disorder_assembly
_atom_site_disorder_group
Pd1 Pd 0.65621(2) 0.29053(2) 0.82020(2) 0.01211(3) Uani 1 1 d . . . . .
I1 I 0.76332(2) 0.24406(2) 0.94482(2) 0.01910(4) Uani 1 1 d . . . . .
P1 P 0.60947(3) 0.37769(2) 0.88828(3) 0.01252(9) Uani 1 1 d . . . . .
P2 P 0.71378(3) 0.20801(2) 0.75121(3) 0.01358(9) Uani 1 1 d . . . . .
O1 O 0.52843(12) 0.43641(8) 0.43180(8) 0.0248(3) Uani 1 1 d . . . . .
O2 O 0.32033(10) 0.38555(7) 0.58404(8) 0.0202(3) Uani 1 1 d . . . . .
N1 N 0.42606(12) 0.41160(8) 0.50926(9) 0.0168(3) Uani 1 1 d . . . . .
C2 C 0.51677(15) 0.41574(9) 0.49264(11) 0.0179(4) Uani 1 1 d . . . . .
N3 N 0.59183(12) 0.39637(8) 0.54767(9) 0.0167(3) Uani 1 1 d . . . . .
C4 C 0.57481(13) 0.37110(9) 0.61378(10) 0.0140(3) Uani 1 1 d . . . . .
C5 C 0.48402(13) 0.36205(9) 0.62515(10) 0.0143(3) Uani 1 1 d . . . . .
C6 C 0.40252(14) 0.38576(9) 0.57504(11) 0.0155(3) Uani 1 1 d . . . . .
N7 N 0.49536(11) 0.33322(8) 0.69579(8) 0.0128(3) Uani 1 1 d . . . . .
C8 C 0.59059(13) 0.32826(9) 0.72285(10) 0.0128(3) Uani 1 1 d . . . . .
N9 N 0.64096(11) 0.35162(8) 0.67339(9) 0.0143(3) Uani 1 1 d . . . . .
C10 C 0.41686(13) 0.31409(9) 0.73095(10) 0.0145(3) Uani 1 1 d . . . . .
H10A H 0.3737 0.3521 0.7306 0.017 Uiso 1 1 calc R U . . .
H10B H 0.4421 0.3021 0.7838 0.017 Uiso 1 1 calc R U . . .
C11 C 0.36060(14) 0.25620(10) 0.69158(12) 0.0185(4) Uani 1 1 d . . . . .
H11A H 0.3957 0.2150 0.7070 0.022 Uiso 1 1 calc R U . . .
H11B H 0.3551 0.2611 0.6368 0.022 Uiso 1 1 calc R U . . .
C12 C 0.26105(15) 0.25101(10) 0.70924(13) 0.0221(4) Uani 1 1 d . . . . .
H12A H 0.2302 0.2102 0.6868 0.026 Uiso 1 1 calc R U . . .
H12B H 0.2660 0.2484 0.7641 0.026 Uiso 1 1 calc R U . . .
C13 C 0.34739(15) 0.43793(11) 0.45374(12) 0.0231(4) Uani 1 1 d . . . . .
H13A H 0.3723 0.4679 0.4201 0.035 Uiso 1 1 calc R U . . .
H13B H 0.3037 0.4619 0.4792 0.035 Uiso 1 1 calc R U . . .
H13C H 0.3134 0.4017 0.4247 0.035 Uiso 1 1 calc R U . . .
C14 C 0.68753(15) 0.39472(11) 0.53176(13) 0.0228(4) Uani 1 1 d . . . . .
H14A H 0.7322 0.4143 0.5737 0.034 Uiso 1 1 calc R U . . .
H14B H 0.6888 0.4198 0.4860 0.034 Uiso 1 1 calc R U . . .
H14C H 0.7058 0.3490 0.5249 0.034 Uiso 1 1 calc R U . . .
N15 N 0.20251(12) 0.30770(9) 0.68001(10) 0.0198(3) Uani 1 1 d . . . . .
C16 C 0.16508(15) 0.31739(12) 0.60829(13) 0.0257(5) Uani 1 1 d . . . . .
H16 H 0.1653 0.2865 0.5692 0.031 Uiso 1 1 calc R U . . .
N17 N 0.12734(13) 0.37700(11) 0.60007(11) 0.0268(4) Uani 1 1 d . . . . .
C18 C 0.14243(15) 0.40767(12) 0.66870(12) 0.0244(4) Uani 1 1 d . . . . .
H18 H 0.1236 0.4510 0.6788 0.029 Uiso 1 1 calc R U . . .
C19 C 0.18925(15) 0.36417(10) 0.71889(12) 0.0210(4) Uani 1 1 d . . . . .
H19 H 0.2093 0.3711 0.7712 0.025 Uiso 1 1 calc R U . . .
C20 C 0.08926(19) 0.40866(17) 0.52816(15) 0.0415(7) Uani 1 1 d . . . . .
H20A H 0.1315 0.4446 0.5198 0.062 Uiso 1 1 calc R U . . .
H20B H 0.0259 0.4263 0.5288 0.062 Uiso 1 1 calc R U . . .
H20C H 0.0849 0.3763 0.4878 0.062 Uiso 1 1 calc R U . . .
C21 C 0.51026(13) 0.42949(9) 0.84369(11) 0.0148(3) Uani 1 1 d . . . . .
C22 C 0.51623(15) 0.46267(9) 0.77727(11) 0.0185(4) Uani 1 1 d . . . . .
H22 H 0.5728 0.4598 0.7578 0.022 Uiso 1 1 calc R U . . .
C23 C 0.44054(17) 0.49965(10) 0.73982(12) 0.0230(4) Uani 1 1 d . . . . .
H23 H 0.4450 0.5215 0.6945 0.028 Uiso 1 1 calc R U . . .
C24 C 0.35795(16) 0.50484(10) 0.76857(13) 0.0249(4) Uani 1 1 d . . . . .
H24 H 0.3056 0.5297 0.7427 0.030 Uiso 1 1 calc R U . . .
C25 C 0.35237(15) 0.47364(10) 0.83509(13) 0.0225(4) Uani 1 1 d . . . . .
H25 H 0.2966 0.4781 0.8553 0.027 Uiso 1 1 calc R U . . .
C26 C 0.42734(14) 0.43593(10) 0.87256(11) 0.0177(4) Uani 1 1 d . . . . .
H26 H 0.4224 0.4144 0.9179 0.021 Uiso 1 1 calc R U . . .
C27 C 0.70271(14) 0.43859(10) 0.91671(11) 0.0179(4) Uani 1 1 d . . . . .
C28 C 0.79660(15) 0.42534(12) 0.91303(12) 0.0234(4) Uani 1 1 d . . . . .
H28 H 0.8133 0.3836 0.8960 0.028 Uiso 1 1 calc R U . . .
C29 C 0.86651(17) 0.47313(13) 0.93433(13) 0.0311(5) Uani 1 1 d . . . . .
H29 H 0.9306 0.4638 0.9317 0.037 Uiso 1 1 calc R U . . .
C30 C 0.84304(19) 0.53392(13) 0.95917(13) 0.0342(6) Uani 1 1 d . . . . .
H30 H 0.8910 0.5662 0.9738 0.041 Uiso 1 1 calc R U . . .
C31 C 0.75005(19) 0.54784(12) 0.96282(13) 0.0310(5) Uani 1 1 d . . . . .
H31 H 0.7342 0.5896 0.9802 0.037 Uiso 1 1 calc R U . . .
C32 C 0.67917(17) 0.50087(10) 0.94105(12) 0.0237(4) Uani 1 1 d . . . . .
H32 H 0.6150 0.5110 0.9427 0.028 Uiso 1 1 calc R U . . .
C33 C 0.57076(13) 0.35037(9) 0.97284(10) 0.0138(3) Uani 1 1 d . . . . .
C34 C 0.59284(14) 0.38400(10) 1.04062(11) 0.0188(4) Uani 1 1 d . . . . .
H34 H 0.6343 0.4208 1.0456 0.023 Uiso 1 1 calc R U . . .
C35 C 0.55384(16) 0.36345(11) 1.10123(12) 0.0227(4) Uani 1 1 d . . . . .
H35 H 0.5689 0.3864 1.1475 0.027 Uiso 1 1 calc R U . . .
C36 C 0.49320(15) 0.30976(11) 1.09423(12) 0.0223(4) Uani 1 1 d . . . . .
H36 H 0.4667 0.2961 1.1355 0.027 Uiso 1 1 calc R U . . .
C37 C 0.47124(15) 0.27597(11) 1.02678(12) 0.0216(4) Uani 1 1 d . . . . .
H37 H 0.4294 0.2393 1.0218 0.026 Uiso 1 1 calc R U . . .
C38 C 0.51074(14) 0.29591(10) 0.96644(11) 0.0177(4) Uani 1 1 d . . . . .
H38 H 0.4967 0.2722 0.9206 0.021 Uiso 1 1 calc R U . . .
C39 C 0.84128(14) 0.22151(10) 0.76364(11) 0.0168(4) Uani 1 1 d . . . . .
C40 C 0.90907(14) 0.17609(10) 0.79745(11) 0.0191(4) Uani 1 1 d . . . . .
H40 H 0.8896 0.1340 0.8113 0.023 Uiso 1 1 calc R U . . .
C41 C 1.00511(15) 0.19222(11) 0.81099(12) 0.0222(4) Uani 1 1 d . . . . .
H41 H 1.0512 0.1611 0.8338 0.027 Uiso 1 1 calc R U . . .
C42 C 1.03345(15) 0.25391(11) 0.79117(12) 0.0227(4) Uani 1 1 d . . . . .
H42 H 1.0990 0.2650 0.8006 0.027 Uiso 1 1 calc R U . . .
C43 C 0.96636(16) 0.29949(11) 0.75762(13) 0.0236(4) Uani 1 1 d . . . . .
H43 H 0.9862 0.3416 0.7439 0.028 Uiso 1 1 calc R U . . .
C44 C 0.87005(15) 0.28373(10) 0.74403(12) 0.0200(4) Uani 1 1 d . . . . .
H44 H 0.8242 0.3151 0.7215 0.024 Uiso 1 1 calc R U . . .
C45 C 0.69413(13) 0.12296(9) 0.77565(11) 0.0155(3) Uani 1 1 d . . . . .
C46 C 0.73648(15) 0.07128(10) 0.74341(11) 0.0197(4) Uani 1 1 d . . . . .
H46 H 0.7773 0.0806 0.7096 0.024 Uiso 1 1 calc R U . . .
C47 C 0.71896(16) 0.00669(11) 0.76069(13) 0.0248(4) Uani 1 1 d . . . . .
H47 H 0.7489 -0.0282 0.7395 0.030 Uiso 1 1 calc R U . . .
C48 C 0.65781(16) -0.00719(11) 0.80873(13) 0.0259(5) Uani 1 1 d . . . . .
H48 H 0.6462 -0.0516 0.8206 0.031 Uiso 1 1 calc R U . . .
C49 C 0.61362(16) 0.04356(11) 0.83940(12) 0.0232(4) Uani 1 1 d . . . . .
H49 H 0.5706 0.0339 0.8714 0.028 Uiso 1 1 calc R U . . .
C50 C 0.63207(14) 0.10876(10) 0.82336(11) 0.0185(4) Uani 1 1 d . . . . .
H50 H 0.6023 0.1435 0.8450 0.022 Uiso 1 1 calc R U . . .
C51 C 0.66852(14) 0.20627(9) 0.65029(11) 0.0155(3) Uani 1 1 d . . . . .
C52 C 0.72362(16) 0.21721(10) 0.59663(11) 0.0202(4) Uani 1 1 d . . . . .
H52 H 0.7902 0.2235 0.6116 0.024 Uiso 1 1 calc R U . . .
C53 C 0.68098(19) 0.21893(11) 0.52084(12) 0.0261(5) Uani 1 1 d . . . . .
H53 H 0.7188 0.2265 0.4844 0.031 Uiso 1 1 calc R U . . .
C54 C 0.58421(19) 0.20967(11) 0.49849(12) 0.0279(5) Uani 1 1 d . . . . .
H54 H 0.5556 0.2116 0.4469 0.033 Uiso 1 1 calc R U . . .
C55 C 0.52902(17) 0.19765(11) 0.55145(13) 0.0249(4) Uani 1 1 d . . . . .
H55 H 0.4626 0.1907 0.5362 0.030 Uiso 1 1 calc R U . . .
C56 C 0.57118(15) 0.19576(10) 0.62685(11) 0.0192(4) Uani 1 1 d . . . . .
H56 H 0.5332 0.1872 0.6630 0.023 Uiso 1 1 calc R U . . .
P3 P 0.84375(4) 0.37629(3) 0.37842(3) 0.02409(12) Uani 1 1 d . . . . .
F1 F 0.78127(19) 0.31253(12) 0.37746(11) 0.0809(8) Uani 1 1 d . . . . .
F2 F 0.75589(14) 0.42188(13) 0.38049(10) 0.0788(8) Uani 1 1 d . . . . .
F3 F 0.86635(10) 0.37349(8) 0.46787(8) 0.0347(3) Uani 1 1 d . . . . .
F4 F 0.93512(15) 0.33331(10) 0.37662(12) 0.0649(6) Uani 1 1 d . . . . .
F5 F 0.90741(16) 0.44086(9) 0.37989(11) 0.0594(5) Uani 1 1 d . . . . .
F6 F 0.82213(12) 0.37899(9) 0.28886(8) 0.0436(4) Uani 1 1 d . . . . .
C57 C 0.93827(17) 0.45050(12) 0.17416(14) 0.0298(5) Uani 1 1 d . . . . .
H57A H 1.0005 0.4374 0.1631 0.036 Uiso 1 1 calc R U . . .
H57B H 0.9371 0.4372 0.2262 0.036 Uiso 1 1 calc R U . . .
Cl1 Cl 0.92582(4) 0.53714(3) 0.16613(4) 0.03160(12) Uani 1 1 d . . . . .
Cl2 Cl 0.84721(4) 0.40956(3) 0.11260(3) 0.03022(12) Uani 1 1 d . . . . .

loop_
_atom_site_aniso_label
_atom_site_aniso_U_11
_atom_site_aniso_U_22
_atom_site_aniso_U_33
_atom_site_aniso_U_23
_atom_site_aniso_U_13
_atom_site_aniso_U_12
Pd1 0.01251(6) 0.01435(6) 0.00930(6) -0.00039(5) 0.00173(5) 0.00138(5)
I1 0.02154(7) 0.02142(6) 0.01320(6) 0.00130(5) 0.00067(5) 0.00438(5)
P1 0.0137(2) 0.0132(2) 0.0108(2) -0.00060(16) 0.00271(17) -0.00118(16)
P2 0.0138(2) 0.0155(2) 0.0115(2) -0.00062(17) 0.00243(17) 0.00142(17)
O1 0.0338(8) 0.0247(8) 0.0160(7) 0.0062(6) 0.0050(6) -0.0036(6)
O2 0.0160(6) 0.0245(7) 0.0196(7) 0.0008(6) 0.0019(5) 0.0001(5)
N1 0.0187(8) 0.0161(7) 0.0139(7) 0.0012(6) -0.0008(6) -0.0014(6)
C2 0.0239(9) 0.0139(8) 0.0157(9) 0.0002(7) 0.0034(8) -0.0029(7)
N3 0.0191(8) 0.0178(8) 0.0139(7) 0.0010(6) 0.0054(6) -0.0017(6)
C4 0.0170(8) 0.0125(8) 0.0127(8) -0.0009(6) 0.0035(7) -0.0006(6)
C5 0.0159(8) 0.0143(8) 0.0130(8) -0.0002(7) 0.0031(7) -0.0012(6)
C6 0.0177(8) 0.0141(8) 0.0134(8) -0.0018(7) 0.0000(7) -0.0019(7)
N7 0.0129(7) 0.0152(7) 0.0104(7) -0.0010(6) 0.0027(6) -0.0005(6)
C8 0.0142(8) 0.0132(8) 0.0110(8) -0.0014(6) 0.0023(6) 0.0007(6)
N9 0.0150(7) 0.0145(7) 0.0137(7) 0.0000(6) 0.0033(6) -0.0003(6)
C10 0.0146(8) 0.0182(8) 0.0113(8) -0.0011(7) 0.0039(7) -0.0019(7)
C11 0.0178(9) 0.0168(9) 0.0223(10) -0.0037(7) 0.0074(8) -0.0030(7)
C12 0.0191(9) 0.0210(10) 0.0279(11) -0.0014(8) 0.0089(8) -0.0029(7)
C13 0.0243(10) 0.0206(9) 0.0201(10) 0.0044(8) -0.0063(8) -0.0003(8)
C14 0.0228(10) 0.0243(10) 0.0237(10) 0.0036(8) 0.0107(8) -0.0010(8)
N15 0.0155(7) 0.0244(8) 0.0206(8) -0.0039(7) 0.0062(7) -0.0037(6)
C16 0.0174(9) 0.0378(12) 0.0216(10) -0.0079(9) 0.0030(8) -0.0040(9)
N17 0.0175(8) 0.0439(12) 0.0182(9) 0.0004(8) 0.0016(7) 0.0021(8)
C18 0.0217(10) 0.0302(11) 0.0218(10) -0.0010(9) 0.0053(8) 0.0001(8)
C19 0.0204(9) 0.0247(10) 0.0186(9) -0.0028(8) 0.0056(8) -0.0013(8)
C20 0.0302(13) 0.068(2) 0.0237(12) 0.0095(13) -0.0011(10) 0.0082(13)
C21 0.0170(8) 0.0129(8) 0.0138(8) -0.0019(7) 0.0016(7) -0.0002(6)
C22 0.0250(10) 0.0153(8) 0.0151(9) -0.0013(7) 0.0031(8) -0.0005(7)
C23 0.0346(11) 0.0154(9) 0.0161(9) -0.0007(7) -0.0020(8) 0.0009(8)
C24 0.0271(11) 0.0180(9) 0.0251(11) -0.0023(8) -0.0057(9) 0.0060(8)
C25 0.0189(9) 0.0191(9) 0.0280(11) -0.0063(8) 0.0011(8) 0.0036(7)
C26 0.0192(9) 0.0168(8) 0.0166(9) -0.0026(7) 0.0028(7) 0.0019(7)
C27 0.0206(9) 0.0192(9) 0.0132(8) -0.0001(7) 0.0016(7) -0.0066(7)
C28 0.0198(9) 0.0324(11) 0.0183(10) 0.0031(8) 0.0044(8) -0.0059(8)
C29 0.0228(10) 0.0462(14) 0.0236(11) 0.0063(10) 0.0033(9) -0.0140(10)
C30 0.0408(14) 0.0374(13) 0.0219(11) 0.0034(10) -0.0001(10) -0.0256(11)
C31 0.0460(14) 0.0227(11) 0.0218(11) -0.0007(9) 0.0009(10) -0.0154(10)
C32 0.0323(11) 0.0195(9) 0.0185(10) -0.0003(8) 0.0033(9) -0.0066(8)
C33 0.0136(8) 0.0166(8) 0.0112(8) 0.0005(6) 0.0025(6) 0.0014(6)
C34 0.0208(9) 0.0207(9) 0.0151(9) -0.0026(7) 0.0041(7) -0.0043(7)
C35 0.0266(10) 0.0287(11) 0.0133(9) -0.0032(8) 0.0056(8) -0.0044(8)
C36 0.0253(10) 0.0277(10) 0.0159(9) 0.0033(8) 0.0085(8) -0.0033(8)
C37 0.0229(10) 0.0226(10) 0.0203(10) 0.0019(8) 0.0066(8) -0.0058(8)
C38 0.0209(9) 0.0165(9) 0.0157(9) -0.0009(7) 0.0038(7) -0.0037(7)
C39 0.0158(8) 0.0191(9) 0.0160(9) -0.0030(7) 0.0046(7) 0.0012(7)
C40 0.0167(9) 0.0231(10) 0.0175(9) -0.0004(8) 0.0035(7) 0.0008(7)
C41 0.0166(9) 0.0301(11) 0.0195(10) 0.0001(8) 0.0021(8) 0.0029(8)
C42 0.0162(9) 0.0322(11) 0.0201(10) -0.0061(8) 0.0047(8) -0.0035(8)
C43 0.0226(10) 0.0229(10) 0.0269(11) -0.0040(8) 0.0083(9) -0.0057(8)
C44 0.0193(9) 0.0178(9) 0.0230(10) -0.0022(8) 0.0043(8) -0.0001(7)
C45 0.0163(8) 0.0170(8) 0.0121(8) 0.0001(7) 0.0006(7) 0.0004(7)
C46 0.0216(9) 0.0210(9) 0.0160(9) -0.0020(7) 0.0023(8) 0.0020(8)
C47 0.0301(11) 0.0189(9) 0.0229(10) -0.0053(8) -0.0011(9) 0.0026(8)
C48 0.0315(11) 0.0184(10) 0.0246(11) 0.0004(8) -0.0027(9) -0.0064(8)
C49 0.0255(10) 0.0250(10) 0.0183(10) 0.0002(8) 0.0021(8) -0.0085(8)
C50 0.0180(9) 0.0218(9) 0.0143(9) -0.0024(7) 0.0003(7) -0.0021(7)
C51 0.0191(9) 0.0152(8) 0.0120(8) -0.0017(7) 0.0024(7) 0.0031(7)
C52 0.0277(10) 0.0186(9) 0.0162(9) -0.0013(7) 0.0088(8) 0.0015(8)
C53 0.0433(13) 0.0217(10) 0.0156(10) 0.0007(8) 0.0112(9) 0.0005(9)
C54 0.0435(13) 0.0233(10) 0.0132(9) 0.0009(8) -0.0032(9) 0.0048(9)
C55 0.0280(11) 0.0211(10) 0.0219(10) -0.0021(8) -0.0039(9) 0.0041(8)
C56 0.0216(9) 0.0186(9) 0.0164(9) -0.0020(7) 0.0012(7) 0.0018(7)
P3 0.0226(3) 0.0302(3) 0.0215(3) 0.0066(2) 0.0093(2) 0.0055(2)
F1 0.1177(19) 0.0966(16) 0.0339(10) -0.0111(10) 0.0284(11) -0.0779(15)
F2 0.0639(12) 0.146(2) 0.0354(9) 0.0437(12) 0.0308(9) 0.0759(14)
F3 0.0328(8) 0.0477(9) 0.0221(7) 0.0084(6) 0.0019(6) 0.0074(7)
F4 0.0763(13) 0.0637(12) 0.0695(13) 0.0398(10) 0.0509(11) 0.0525(11)
F5 0.0856(15) 0.0422(10) 0.0530(11) 0.0046(9) 0.0198(11) -0.0222(10)
F6 0.0521(10) 0.0620(11) 0.0206(7) 0.0060(7) 0.0168(7) -0.0003(8)
C57 0.0272(11) 0.0300(12) 0.0296(12) 0.0043(10) -0.0002(9) -0.0017(9)
Cl1 0.0314(3) 0.0296(3) 0.0348(3) -0.0078(2) 0.0089(2) 0.0015(2)
Cl2 0.0365(3) 0.0268(3) 0.0244(3) 0.0036(2) -0.0013(2) -0.0010(2)

loop_
_atom_type_symbol
_atom_type_description
_atom_type_scat_dispersion_real
_atom_type_scat_dispersion_imag
_atom_type_scat_source
C C 0.0033 0.0016 'International Tables Vol C Tables 4.2.6.8 and 6.1.1.4'
H H 0.0000 0.0000 'International Tables Vol C Tables 4.2.6.8 and 6.1.1.4'
N N 0.0061 0.0033 'International Tables Vol C Tables 4.2.6.8 and 6.1.1.4'
O O 0.0106 0.0060 'International Tables Vol C Tables 4.2.6.8 and 6.1.1.4'
F F 0.0171 0.0103 'International Tables Vol C Tables 4.2.6.8 and 6.1.1.4'
P P 0.1023 0.0942 'International Tables Vol C Tables 4.2.6.8 and 6.1.1.4'
Cl Cl 0.1484 0.1585 'International Tables Vol C Tables 4.2.6.8 and 6.1.1.4'
Pd Pd -0.9988 1.0072 'International Tables Vol C Tables 4.2.6.8 and 6.1.1.4'
I I -0.4742 1.8119 'International Tables Vol C Tables 4.2.6.8 and 6.1.1.4'

loop_
_geom_angle_atom_site_label_1
_geom_angle_atom_site_label_2
_geom_angle_atom_site_label_3
_geom_angle
_geom_angle_site_symmetry_1
_geom_angle_site_symmetry_3
_geom_angle_publ_flag
C8 Pd1 P1 92.64(5) . . ?
C8 Pd1 P2 87.29(5) . . ?
P1 Pd1 P2 175.455(18) . . ?
C8 Pd1 I1 173.00(5) . . ?
P1 Pd1 I1 89.665(13) . . ?
P2 Pd1 I1 89.893(14) . . ?
C27 P1 C33 107.20(9) . . ?
C27 P1 C21 101.54(9) . . ?
C33 P1 C21 102.13(8) . . ?
C27 P1 Pd1 113.21(7) . . ?
C33 P1 Pd1 112.65(6) . . ?
C21 P1 Pd1 118.75(6) . . ?
C45 P2 C39 108.25(9) . . ?
C45 P2 C51 100.74(9) . . ?
C39 P2 C51 106.13(9) . . ?
C45 P2 Pd1 117.41(6) . . ?
C39 P2 Pd1 106.14(6) . . ?
C51 P2 Pd1 117.47(6) . . ?
C2 N1 C6 126.66(17) . . ?
C2 N1 C13 117.04(17) . . ?
C6 N1 C13 116.29(17) . . ?
O1 C2 N3 121.94(19) . . ?
O1 C2 N1 121.02(19) . . ?
N3 C2 N1 117.03(17) . . ?
C4 N3 C2 119.74(16) . . ?
C4 N3 C14 120.15(17) . . ?
C2 N3 C14 119.63(16) . . ?
N9 C4 C5 112.15(16) . . ?
N9 C4 N3 126.48(17) . . ?
C5 C4 N3 121.37(17) . . ?
C4 C5 N7 104.73(16) . . ?
C4 C5 C6 123.01(17) . . ?
N7 C5 C6 131.92(17) . . ?
O2 C6 N1 120.99(18) . . ?
O2 C6 C5 127.41(18) . . ?
N1 C6 C5 111.60(16) . . ?
C8 N7 C5 106.94(15) . . ?
C8 N7 C10 129.06(16) . . ?
C5 N7 C10 124.00(15) . . ?
N9 C8 N7 111.37(16) . . ?
N9 C8 Pd1 120.61(13) . . ?
N7 C8 Pd1 128.01(13) . . ?
C8 N9 C4 104.79(15) . . ?
N7 C10 C11 112.57(15) . . ?
N7 C10 H10A 109.1 . . ?
C11 C10 H10A 109.1 . . ?
N7 C10 H10B 109.1 . . ?
C11 C10 H10B 109.1 . . ?
H10A C10 H10B 107.8 . . ?
C10 C11 C12 112.64(16) . . ?
C10 C11 H11A 109.1 . . ?
C12 C11 H11A 109.1 . . ?
C10 C11 H11B 109.1 . . ?
C12 C11 H11B 109.1 . . ?
H11A C11 H11B 107.8 . . ?
N15 C12 C11 111.27(17) . . ?
N15 C12 H12A 109.4 . . ?
C11 C12 H12A 109.4 . . ?
N15 C12 H12B 109.4 . . ?
C11 C12 H12B 109.4 . . ?
H12A C12 H12B 108.0 . . ?
N1 C13 H13A 109.5 . . ?
N1 C13 H13B 109.5 . . ?
H13A C13 H13B 109.5 . . ?
N1 C13 H13C 109.5 . . ?
H13A C13 H13C 109.5 . . ?
H13B C13 H13C 109.5 . . ?
N3 C14 H14A 109.5 . . ?
N3 C14 H14B 109.5 . . ?
H14A C14 H14B 109.5 . . ?
N3 C14 H14C 109.5 . . ?
H14A C14 H14C 109.5 . . ?
H14B C14 H14C 109.5 . . ?
C16 N15 C19 108.18(19) . . ?
C16 N15 C12 124.60(19) . . ?
C19 N15 C12 126.49(18) . . ?
N17 C16 N15 109.0(2) . . ?
N17 C16 H16 125.5 . . ?
N15 C16 H16 125.5 . . ?
C16 N17 C18 108.92(19) . . ?
C16 N17 C20 125.1(2) . . ?
C18 N17 C20 125.3(2) . . ?
C19 C18 N17 106.7(2) . . ?
C19 C18 H18 126.7 . . ?
N17 C18 H18 126.7 . . ?
C18 C19 N15 107.25(19) . . ?
C18 C19 H19 126.4 . . ?
N15 C19 H19 126.4 . . ?
N17 C20 H20A 109.5 . . ?
N17 C20 H20B 109.5 . . ?
H20A C20 H20B 109.5 . . ?
N17 C20 H20C 109.5 . . ?
H20A C20 H20C 109.5 . . ?
H20B C20 H20C 109.5 . . ?
C26 C21 C22 118.72(18) . . ?
C26 C21 P1 122.21(15) . . ?
C22 C21 P1 119.05(15) . . ?
C23 C22 C21 120.68(19) . . ?
C23 C22 H22 119.7 . . ?
C21 C22 H22 119.7 . . ?
C22 C23 C24 120.0(2) . . ?
C22 C23 H23 120.0 . . ?
C24 C23 H23 120.0 . . ?
C25 C24 C23 119.7(2) . . ?
C25 C24 H24 120.1 . . ?
C23 C24 H24 120.1 . . ?
C24 C25 C26 120.7(2) . . ?
C24 C25 H25 119.6 . . ?
C26 C25 H25 119.6 . . ?
C25 C26 C21 120.14(19) . . ?
C25 C26 H26 119.9 . . ?
C21 C26 H26 119.9 . . ?
C28 C27 C32 119.10(19) . . ?
C28 C27 P1 121.36(16) . . ?
C32 C27 P1 119.53(16) . . ?
C27 C28 C29 120.2(2) . . ?
C27 C28 H28 119.9 . . ?
C29 C28 H28 119.9 . . ?
C30 C29 C28 120.4(2) . . ?
C30 C29 H29 119.8 . . ?
C28 C29 H29 119.8 . . ?
C31 C30 C29 120.0(2) . . ?
C31 C30 H30 120.0 . . ?
C29 C30 H30 120.0 . . ?
C30 C31 C32 120.3(2) . . ?
C30 C31 H31 119.8 . . ?
C32 C31 H31 119.8 . . ?
C31 C32 C27 119.9(2) . . ?
C31 C32 H32 120.0 . . ?
C27 C32 H32 120.0 . . ?
C34 C33 C38 119.54(17) . . ?
C34 C33 P1 123.08(15) . . ?
C38 C33 P1 117.22(14) . . ?
C33 C34 C35 119.86(19) . . ?
C33 C34 H34 120.1 . . ?
C35 C34 H34 120.1 . . ?
C36 C35 C34 120.33(19) . . ?
C36 C35 H35 119.8 . . ?
C34 C35 H35 119.8 . . ?
C35 C36 C37 119.97(19) . . ?
C35 C36 H36 120.0 . . ?
C37 C36 H36 120.0 . . ?
C36 C37 C38 119.87(19) . . ?
C36 C37 H37 120.1 . . ?
C38 C37 H37 120.1 . . ?
C37 C38 C33 120.41(18) . . ?
C37 C38 H38 119.8 . . ?
C33 C38 H38 119.8 . . ?
C40 C39 C44 119.74(18) . . ?
C40 C39 P2 123.56(15) . . ?
C44 C39 P2 116.42(15) . . ?
C41 C40 C39 120.3(2) . . ?
C41 C40 H40 119.9 . . ?
C39 C40 H40 119.9 . . ?
C42 C41 C40 119.9(2) . . ?
C42 C41 H41 120.1 . . ?
C40 C41 H41 120.1 . . ?
C41 C42 C43 120.2(2) . . ?
C41 C42 H42 119.9 . . ?
C43 C42 H42 119.9 . . ?
C42 C43 C44 120.2(2) . . ?
C42 C43 H43 119.9 . . ?
C44 C43 H43 119.9 . . ?
C43 C44 C39 119.7(2) . . ?
C43 C44 H44 120.2 . . ?
C39 C44 H44 120.2 . . ?
C50 C45 C46 119.42(18) . . ?
C50 C45 P2 119.90(15) . . ?
C46 C45 P2 120.57(15) . . ?
C47 C46 C45 120.17(19) . . ?
C47 C46 H46 119.9 . . ?
C45 C46 H46 119.9 . . ?
C46 C47 C48 120.2(2) . . ?
C46 C47 H47 119.9 . . ?
C48 C47 H47 119.9 . . ?
C49 C48 C47 120.1(2) . . ?
C49 C48 H48 120.0 . . ?
C47 C48 H48 120.0 . . ?
C48 C49 C50 120.2(2) . . ?
C48 C49 H49 119.9 . . ?
C50 C49 H49 119.9 . . ?
C45 C50 C49 119.97(19) . . ?
C45 C50 H50 120.0 . . ?
C49 C50 H50 120.0 . . ?
C52 C51 C56 118.91(19) . . ?
C52 C51 P2 124.45(16) . . ?
C56 C51 P2 116.59(14) . . ?
C51 C52 C53 120.0(2) . . ?
C51 C52 H52 120.0 . . ?
C53 C52 H52 120.0 . . ?
C54 C53 C52 120.5(2) . . ?
C54 C53 H53 119.7 . . ?
C52 C53 H53 119.7 . . ?
C53 C54 C55 119.9(2) . . ?
C53 C54 H54 120.0 . . ?
C55 C54 H54 120.0 . . ?
C54 C55 C56 119.7(2) . . ?
C54 C55 H55 120.1 . . ?
C56 C55 H55 120.1 . . ?
C55 C56 C51 120.9(2) . . ?
C55 C56 H56 119.5 . . ?
C51 C56 H56 119.5 . . ?
F2 P3 F1 91.54(16) . . ?
F2 P3 F4 177.39(14) . . ?
F1 P3 F4 91.07(14) . . ?
F2 P3 F5 88.56(14) . . ?
F1 P3 F5 179.67(14) . . ?
F4 P3 F5 88.83(12) . . ?
F2 P3 F3 89.95(9) . . ?
F1 P3 F3 89.01(9) . . ?
F4 P3 F3 89.94(10) . . ?
F5 P3 F3 90.67(10) . . ?
F2 P3 F6 90.51(9) . . ?
F1 P3 F6 91.21(10) . . ?
F4 P3 F6 89.59(10) . . ?
F5 P3 F6 89.10(10) . . ?
F3 P3 F6 179.49(9) . . ?
Cl2 C57 Cl1 111.57(13) . . ?
Cl2 C57 H57A 109.3 . . ?
Cl1 C57 H57A 109.3 . . ?
Cl2 C57 H57B 109.3 . . ?
Cl1 C57 H57B 109.3 . . ?
H57A C57 H57B 108.0 . . ?

loop_
_geom_bond_atom_site_label_1
_geom_bond_atom_site_label_2
_geom_bond_distance
_geom_bond_site_symmetry_2
_geom_bond_publ_flag
Pd1 C8 1.9911(18) . ?
Pd1 P1 2.3358(5) . ?
Pd1 P2 2.3422(5) . ?
Pd1 I1 2.6529(2) . ?
P1 C27 1.822(2) . ?
P1 C33 1.8248(18) . ?
P1 C21 1.828(2) . ?
P2 C45 1.821(2) . ?
P2 C39 1.821(2) . ?
P2 C51 1.826(2) . ?
O1 C2 1.228(2) . ?
O2 C6 1.223(2) . ?
N1 C2 1.397(3) . ?
N1 C6 1.410(2) . ?
N1 C13 1.461(3) . ?
C2 N3 1.377(3) . ?
N3 C4 1.375(2) . ?
N3 C14 1.460(3) . ?
C4 N9 1.354(2) . ?
C4 C5 1.372(3) . ?
C5 N7 1.394(2) . ?
C5 C6 1.419(3) . ?
N7 C8 1.363(2) . ?
N7 C10 1.455(2) . ?
C8 N9 1.348(2) . ?
C10 C11 1.524(3) . ?
C10 H10A 0.9900 . ?
C10 H10B 0.9900 . ?
C11 C12 1.530(3) . ?
C11 H11A 0.9900 . ?
C11 H11B 0.9900 . ?
C12 N15 1.463(3) . ?
C12 H12A 0.9900 . ?
C12 H12B 0.9900 . ?
C13 H13A 0.9800 . ?
C13 H13B 0.9800 . ?
C13 H13C 0.9800 . ?
C14 H14A 0.9800 . ?
C14 H14B 0.9800 . ?
C14 H14C 0.9800 . ?
N15 C16 1.326(3) . ?
N15 C19 1.381(3) . ?
C16 N17 1.323(3) . ?
C16 H16 0.9500 . ?
N17 C18 1.376(3) . ?
N17 C20 1.466(3) . ?
C18 C19 1.352(3) . ?
C18 H18 0.9500 . ?
C19 H19 0.9500 . ?
C20 H20A 0.9800 . ?
C20 H20B 0.9800 . ?
C20 H20C 0.9800 . ?
C21 C26 1.400(3) . ?
C21 C22 1.403(3) . ?
C22 C23 1.386(3) . ?
C22 H22 0.9500 . ?
C23 C24 1.392(3) . ?
C23 H23 0.9500 . ?
C24 C25 1.384(3) . ?
C24 H24 0.9500 . ?
C25 C26 1.387(3) . ?
C25 H25 0.9500 . ?
C26 H26 0.9500 . ?
C27 C28 1.390(3) . ?
C27 C32 1.404(3) . ?
C28 C29 1.396(3) . ?
C28 H28 0.9500 . ?
C29 C30 1.380(4) . ?
C29 H29 0.9500 . ?
C30 C31 1.379(4) . ?
C30 H30 0.9500 . ?
C31 C32 1.395(3) . ?
C31 H31 0.9500 . ?
C32 H32 0.9500 . ?
C33 C34 1.392(3) . ?
C33 C38 1.394(3) . ?
C34 C35 1.397(3) . ?
C34 H34 0.9500 . ?
C35 C36 1.386(3) . ?
C35 H35 0.9500 . ?
C36 C37 1.389(3) . ?
C36 H36 0.9500 . ?
C37 C38 1.393(3) . ?
C37 H37 0.9500 . ?
C38 H38 0.9500 . ?
C39 C40 1.394(3) . ?
C39 C44 1.398(3) . ?
C40 C41 1.392(3) . ?
C40 H40 0.9500 . ?
C41 C42 1.388(3) . ?
C41 H41 0.9500 . ?
C42 C43 1.389(3) . ?
C42 H42 0.9500 . ?
C43 C44 1.394(3) . ?
C43 H43 0.9500 . ?
C44 H44 0.9500 . ?
C45 C50 1.393(3) . ?
C45 C46 1.399(3) . ?
C46 C47 1.385(3) . ?
C46 H46 0.9500 . ?
C47 C48 1.386(3) . ?
C47 H47 0.9500 . ?
C48 C49 1.385(3) . ?
C48 H48 0.9500 . ?
C49 C50 1.394(3) . ?
C49 H49 0.9500 . ?
C50 H50 0.9500 . ?
C51 C52 1.392(3) . ?
C51 C56 1.395(3) . ?
C52 C53 1.397(3) . ?
C52 H52 0.9500 . ?
C53 C54 1.382(4) . ?
C53 H53 0.9500 . ?
C54 C55 1.386(3) . ?
C54 H54 0.9500 . ?
C55 C56 1.389(3) . ?
C55 H55 0.9500 . ?
C56 H56 0.9500 . ?
P3 F2 1.5719(17) . ?
P3 F1 1.5743(19) . ?
P3 F4 1.5819(17) . ?
P3 F5 1.5965(19) . ?
P3 F3 1.5992(15) . ?
P3 F6 1.6010(16) . ?
C57 Cl2 1.756(2) . ?
C57 Cl1 1.773(3) . ?
C57 H57A 0.9900 . ?
C57 H57B 0.9900 . ?
